data_2004975
loop_
_publ_author_name
'Rowan, K. R.'
'Holt, E. M.'

_publ_section_title
;
 Dimethyl 2,6-Dimethyl-4-(3-nitrophenyl)-pyridine-3,5-dicarboxylate,
 Diethyl
 2,6-Dimethyl-4-(3-nitrophenyl)-1,4-dihydropyridine-3,5-dicarboxylate,
 and Diethyl 2,6-Dimethyl-4-(3-nitrophenyl)pyridine-3,5-dicarboxylate
;
_journal_issue 6
_journal_name_full 'Acta Crystallographica Section C'
_journal_page_first 1565
_journal_page_last 1570
_journal_paper_doi 10.1107/S0108270196000091
_journal_volume 52
_journal_year 1996
_chemical_formula_moiety 'C19 H22 N2 O6'
_chemical_formula_sum 'C19 H22 N2 O6'
_chemical_formula_weight 374.4
_chemical_name_systematic
;
 diethyl 2,6-dimethyl-4-(3-nitrophenyl)-1,4-dihydro-3,5-pyridinedicarboxylate
;
_space_group_IT_number 33
_symmetry_cell_setting orthorhombic
_symmetry_space_group_name_Hall 'P 2c -2n'
_symmetry_space_group_name_H-M 'P n a 21'
_cell_angle_alpha 90.0
_cell_angle_beta 90.0
_cell_angle_gamma 90.0
_cell_formula_units_Z 4
_cell_length_a 14.328(4)
_cell_length_b 15.292(3)
_cell_length_c 8.673(2)
_cell_measurement_reflns_used 45
_cell_measurement_temperature 298
_cell_measurement_theta_max 12.733
_cell_measurement_theta_min 5.863
_cell_volume 1900.3(8)
_computing_cell_refinement XSCANS
_computing_data_collection 'XSCANS (Siemens, 1991)'
_computing_data_reduction XSCANS
_computing_molecular_graphics 'XP (Siemens, 1990)'
_computing_structure_refinement SHELXS86
_computing_structure_solution 'SHELXS86 (Sheldrick, 1990)'
_diffrn_ambient_temperature 298
_diffrn_measurement_device 'Syntex P4 four circle'
_diffrn_measurement_method \q/2\q
_diffrn_radiation_monochromator graphite
_diffrn_radiation_source 'fine-focus sealed tube'
_diffrn_radiation_type MoK\a
_diffrn_radiation_wavelength 0.71073
_diffrn_reflns_av_R_equivalents 0.0154
_diffrn_reflns_limit_h_max 18
_diffrn_reflns_limit_h_min -1
_diffrn_reflns_limit_k_max 19
_diffrn_reflns_limit_k_min -1
_diffrn_reflns_limit_l_max 11
_diffrn_reflns_limit_l_min -1
_diffrn_reflns_number 3024
_diffrn_reflns_theta_max 27.50
_diffrn_reflns_theta_min 1.75
_diffrn_standards_decay_% 4.0
_diffrn_standards_interval_count '97 reflections'
_diffrn_standards_number 3
_exptl_absorpt_coefficient_mu 0.098
_exptl_absorpt_correction_type none
_exptl_crystal_colour yellow
_exptl_crystal_density_diffrn 1.308
_exptl_crystal_description plate
_exptl_crystal_F_000 792
_exptl_crystal_size_max 0.5
_exptl_crystal_size_mid 0.4
_exptl_crystal_size_min 0.4
_refine_diff_density_max 0.220
_refine_diff_density_min -0.210
_refine_ls_extinction_method 'SHELXS86 (Sheldrick 1990)'
_refine_ls_goodness_of_fit_obs 1.16
_refine_ls_hydrogen_treatment noref
_refine_ls_matrix_type full
_refine_ls_number_parameters 244
_refine_ls_number_reflns 2620
_refine_ls_number_restraints 0
_refine_ls_R_factor_all 0.1097
_refine_ls_R_factor_obs 0.0482
_refine_ls_shift/esd_max 0.018
_refine_ls_shift/esd_mean 0.002
_refine_ls_structure_factor_coef F
_refine_ls_weighting_scheme 'calc w^1^=[\s^2^(Fo)+0.0008F^2^]'
_refine_ls_wR_factor_all 0.0745
_refine_ls_wR_factor_obs 0.0537
_reflns_number_observed 1238
_reflns_number_total 2620
_reflns_observed_criterion F>5.0\sF
_cod_data_source_file fg1105.cif
_cod_data_source_block II
_cod_original_cell_volume 1900.5(8)
_cod_database_code 2004975

loop_
_symmetry_equiv_pos_as_xyz
x,y,z
-x,-y,1/2+z
1/2-x,1/2+y,1/2+z
1/2+x,1/2-y,z

loop_
_atom_site_aniso_label
_atom_site_aniso_U_11
_atom_site_aniso_U_22
_atom_site_aniso_U_33
_atom_site_aniso_U_12
_atom_site_aniso_U_13
_atom_site_aniso_U_23
N1 0.027(2) 0.054(3) 0.064(4) -0.002(2) 0.002(3) -0.001(3)
C2 0.034(3) 0.044(3) 0.042(4) -0.005(3) -0.005(3) 0.003(3)
C2' 0.039(3) 0.059(4) 0.060(4) 0.005(3) -0.010(3) 0.004(4)
C3 0.036(3) 0.037(3) 0.040(3) -0.007(3) -0.003(3) -0.001(3)
C3' 0.037(3) 0.039(3) 0.038(4) 0.005(3) -0.010(3) -0.005(3)
C3" 0.050(4) 0.050(4) 0.051(4) -0.008(3) 0.010(3) 0.005(4)
C3"' 0.080(5) 0.064(4) 0.101(7) 0.006(4) -0.006(5) 0.030(5)
O3' 0.035(2) 0.051(2) 0.075(3) 0.002(2) 0.001(2) 0.017(3)
O3" 0.035(2) 0.043(2) 0.063(3) 0.002(2) 0.000(2) 0.013(2)
C4 0.039(3) 0.028(3) 0.041(4) 0.003(3) 0.000(3) -0.001(3)
C5 0.044(3) 0.036(3) 0.049(4) -0.006(3) -0.005(3) 0.001(4)
C5' 0.056(4) 0.048(4) 0.075(5) -0.014(4) -0.006(4) 0.006(4)
C5" 0.099(6) 0.044(4) 0.137(9) 0.005(4) -0.010(7) 0.022(5)
C5"' 0.114(7) 0.073(5) 0.177(12) 0.037(5) 0.016(8) 0.017(7)
O5' 0.082(3) 0.055(3) 0.213(8) -0.011(3) 0.024(5) 0.041(5)
O5" 0.065(3) 0.034(2) 0.089(4) 0.003(2) -0.009(3) 0.003(3)
C6 0.042(3) 0.051(4) 0.041(4) -0.014(3) -0.004(3) -0.003(4)
C6' 0.043(3) 0.078(4) 0.083(6) -0.029(3) -0.009(4) 0.017(5)
C7 0.041(3) 0.034(3) 0.034(3) -0.016(3) -0.002(3) 0.004(3)
C8 0.042(3) 0.051(3) 0.055(4) 0.001(3) -0.005(4) -0.007(4)
C9 0.052(4) 0.064(4) 0.048(4) 0.009(3) -0.004(4) -0.015(4)
C10 0.058(4) 0.059(4) 0.042(4) -0.005(4) -0.004(4) -0.004(4)
C11 0.033(3) 0.040(3) 0.052(4) -0.003(3) -0.007(3) 0.009(3)
C12 0.032(3) 0.040(3) 0.044(4) -0.005(3) -0.001(3) 0.003(3)
N2 0.044(3) 0.075(4) 0.068(4) -0.001(3) -0.016(4) 0.022(4)
O1 0.055(3) 0.128(5) 0.082(4) 0.002(3) -0.029(3) 0.013(4)
O2 0.072(3) 0.095(4) 0.102(5) 0.040(3) -0.017(4) -0.020(4)

loop_
_atom_site_label
_atom_site_occupancy
_atom_site_fract_x
_atom_site_fract_y
_atom_site_fract_z
_atom_site_U_iso_or_equiv
_atom_site_thermal_displace_type
_atom_site_calc_flag
_atom_site_refinement_flags
_atom_site_type_symbol
N1 1 .2054(3) .2890(3) .6350(10) .048(2) Uani d . N
H1A 1 .2707 .2721 .6635 .080 Uiso calc R H
C2 1 .1452(4) .2315(3) .7050(10) .040(2) Uani d . C
C2' 1 .1939(4) .1541(4) .7760(10) .053(2) Uani d . C
H2'A 1 .1483 .1169 .8243 .080 Uiso calc R H
H2'B 1 .2259 .1222 .6971 .080 Uiso calc R H
H2'C 1 .2380 .1734 .8524 .080 Uiso calc R H
C3 1 .0533(4) .2483(4) .7040(10) .038(2) Uani d . C
C3' 1 -.0203(4) .1948(3) .7730(10) .038(2) Uani d . C
C3" 1 -.0609(4) .0644(4) .9070(10) .050(2) Uani d . C
C3"' 1 -.0092(5) -.0056(5) .9910(10) .082(3) Uani d . C
H3"A 1 -0.0969 .0397 .8246 .080 Uiso calc R H
H3"B 1 -0.1020 .0952 .9757 .080 Uiso calc R H
H3"C 1 -0.0523 -0.0470 1.0349 .080 Uiso calc R H
H3"D 1 .0319 -0.0351 .9214 .080 Uiso calc R H
H3"E 1 .0267 .0205 1.0730 .080 Uiso calc R H
O3' 1 -0.1022(3) .2123(3) .765(6) .054(2) Uani d . O
O3" 1 .0094(3) .1224(2) .847(2) .0470(10) Uani d . O
C4 1 .0131(3) .3279(3) .6182 .036(2) Uani d . C
H4A 1 -0.0327 .3548 .6836 .080 Uiso calc R H
C5 1 .0899(4) .3945(3) .5820(10) .043(2) Uani d . C
C5' 1 .0615(4) .4840(4) .5430(10) .060(3) Uani d . C
C5" 1 -.0678(6) .5800(4) .5270(10) .093(4) Uani d . C
C5"' 1 -0.1642(6) .5832(5) .5560(10) .121(5) Uani d . C
H5"A 1 -0.0531 .5970 .4237 .080 Uiso calc R H
H5"B 1 -0.0402 .6216 .5966 .080 Uiso calc R H
H5"C 1 -0.1892 .6403 .5365 .080 Uiso calc R H
H5"D 1 -0.1914 .5418 .4866 .080 Uiso calc R H
H5"E 1 -0.1784 .5665 .6607 .080 Uiso calc R H
O5' 1 .1102(3) .5418(3) .4970(10) .117(3) Uani d . O
O5" 1 -.0301(3) .4963(2) .5635(9) .062(2) Uani d . O
C6 1 .1802(4) .3717(4) .5860(10) .045(2) Uani d . C
C6' 1 .2612(4) .4276(4) .5350(10) .068(3) Uani d . C
H6'A 1 .2391 .4839 .5035 .080 Uiso calc R H
H6'B 1 .3034 .4346 .6209 .080 Uiso calc R H
H6'C 1 .2930 .3997 .4518 .080 Uiso calc R H
C7 1 -.0344(3) .3006(3) .4680(10) .036(2) Uani d . C
C8 1 .0098(4) .2474(4) .3620(10) .049(2) Uani d . C
H8A 1 .0707 .2253 .3871 .080 Uiso calc R H
C9 1 -.0327(4) .2266(4) .2250(10) .055(2) Uani d . C
H9A 1 .0002 .1901 .1534 .080 Uiso calc R H
C10 1 -0.1207(4) .2572(4) .1880(10) .053(2) Uani d . C
H10A 1 -0.1506 .2432 .0923 .080 Uiso calc R H
C11 1 -0.1637(4) .3099(4) .2930(10) .042(2) Uani d . C
C12 1 -0.1224(4) .3324(3) .4330(10) .039(2) Uani d . C
H12A 1 -0.1546 .3702 .5039 .080 Uiso calc R H
N2 1 -0.2567(4) .3435(4) .2610(10) .062(2) Uani d . N
O1 1 -0.2986(3) .3143(4) .1480(10) .088(2) Uani d . O
O2 1 -0.2914(4) .3974(3) .3480(10) .089(2) Uani d . O

loop_
_atom_type_symbol
_atom_type_description
_atom_type_scat_dispersion_real
_atom_type_scat_dispersion_imag
_atom_type_scat_source
C C 0.0033 0.0016 'International Tables Vol C Tables 4.2.6.8 and 6.1.1.4'
H H 0.0000 0.0000 'International Tables Vol C Tables 4.2.6.8 and 6.1.1.4'
N N 0.0061 0.0033 'International Tables Vol C Tables 4.2.6.8 and 6.1.1.4'
O O 0.0106 0.0060 'International Tables Vol C Tables 4.2.6.8 and 6.1.1.4'

loop_
_geom_angle_atom_site_label_1
_geom_angle_atom_site_label_2
_geom_angle_atom_site_label_3
_geom_angle_site_symmetry_3
_geom_angle
_geom_angle_publ_flag
C2 N1 C6 . 123.8(5) no
N1 C2 C2' . 113.1(5) no
N1 C2 C3 . 119.4(6) no
C2' C2 C3 . 127.4(6) no
C2 C3 C3' . 126.7(6) no
C2 C3 C4 . 121.5(6) no
C3' C3 C4 . 111.7(4) no
C3 C3' O3' . 123.8(6) no
C3 C3' O3" . 115.2(5) no
O3' C3' O3" . 121.0(6) no
C3"' C3" O3" . 105.8(5) no
C3' O3" C3" . 117.2(4) no
C3 C4 C5 . 110.7(4) no
C3 C4 C7 . 111.3(4) no
C5 C4 C7 . 109.4(4) no
C4 C5 C5' . 117.9(5) no
C4 C5 C6 . 121.1(5) no
C5' C5 C6 . 121.0(5) no
C5 C5' O5' . 127.3(6) no
C5 C5' O5" . 111.9(5) no
O5' C5' O5" . 120.8(6) no
C5"' C5" O5" . 111.4(7) no
C5' O5" C5" . 118.1(5) no
N1 C6 C5 . 119.8(5) no
N1 C6 C6' . 114.0(5) no
C5 C6 C6' . 126.1(6) no
C4 C7 C12 . 119.9(6) no
C4 C7 C8 . 121.5(5) no
C12 C7 C8 . 118.5(7) no
C7 C12 C11 . 119.5(6) no
C12 C11 C10 . 122.5(6) no
C12 C11 N2 . 118.2(6) no
C10 C11 N2 . 119.3(7) no
C11 C10 C9 . 117.0(7) no
C10 C9 C8 . 121.7(7) no
C7 C8 C9 . 120.6(6) no
C11 N2 O1 . 118.2(7) no
C11 N2 O2 . 119.3(7) no
O1 N2 O2 . 122.4(6) no
N1 H1A O3' 4_555 155.7 yes

loop_
_geom_bond_atom_site_label_1
_geom_bond_atom_site_label_2
_geom_bond_site_symmetry_2
_geom_bond_distance
_geom_bond_publ_flag
N1 C2 . 1.374(8) yes
N1 C6 . 1.382(8) yes
C2 C2' . 1.507(9) yes
C2 C3 . 1.341(7) yes
C3 C3' . 1.463(9) yes
C3 C4 . 1.539(8) yes
C3' O3' . 1.205(7) yes
H1A O3' 4_555 2.039 yes
N1 H1A . 1.001 yes
N1 O3' 4_555 2.980 yes
C3' O3" . 1.349(8) yes
C3" C3"' . 1.494(11) yes
C3" O3" . 1.439(8) yes
C4 C5 . 1.531(7) yes
C4 C7 . 1.524(8) yes
C5 C5' . 1.468(8) yes
C5 C6 . 1.340(8) yes
C5' O5' . 1.196(9) yes
C5' O5" . 1.337(7) yes
C5" C5"' . 1.405(12) yes
C5" O5" . 1.424(8) yes
C6 C6' . 1.506(9) yes
C7 C12 . 1.386(8) no
C7 C8 . 1.378(10) no
C12 C11 . 1.389(11) no
C11 C10 . 1.367(10) no
C11 N2 . 1.456(8) no
C10 C9 . 1.382(9) no
C9 C8 . 1.377(12) no
N2 O1 . 1.228(11) no
N2 O2 . 1.223(10) no

loop_
_geom_torsion_atom_site_label_1
_geom_torsion_atom_site_label_2
_geom_torsion_atom_site_label_3
_geom_torsion_atom_site_label_4
_geom_torsion
_geom_torsion_publ_flag
C6 N1 C2 C2' -167.9(8) no
C6 N1 C2 C3 12.1(1.3) yes
C2 N1 C6 C5 -11.2(1.3) yes
C2 N1 C6 C6' 170.9(8) no
N1 C2 C3 C3' -179.8(8) no
N1 C2 C3 C4 3.6(1.2) yes
C2' C2 C3 C3' 0.2(1.4) no
C2' C2 C3 C4 -176.4(7) no
C2 C3 C3' O3' -178.3(8) no
C2 C3 C3' O3" 1.4(1.2) no
C4 C3 C3' O3' -1.4(1.1) no
C4 C3 C3' O3" 178.3(6) no
C2 C3 C4 C5 -17.3(9) yes
C2 C3 C4 C7 104.7(8) no
C3' C3 C4 C5 165.6(6) no
C3' C3 C4 C7 -72.4(7) no
C3 C3' O3" C3" -175.6(7) no
O3' C3' O3" C3" 4.1(1.1) no
C3"' C3" O3" C3' -176.1(7) no
C3 C4 C5 C5' -162.3(7) no
C3 C4 C5 C6 18.2(9) yes
C7 C4 C5 C5' 74.6(8) no
C7 C4 C5 C6 -104.9(8) no
C3 C4 C7 C12 132.3(6) no
C3 C4 C7 C8 -50.4(7) yes
C5 C4 C7 C12 -105.0(6) no
C5 C4 C7 C8 72.3(7) no
C4 C5 C5' O5' -171.3(9) no
C4 C5 C5' O5" 7.7(1.1) no
C6 C5 C5' O5' 8.2(1.6) no
C6 C5 C5' O5" -172.8(8) no
C4 C5 C6 N1 -5.5(1.2) yes
C4 C5 C6 C6' 172.2(7) no
C5' C5 C6 N1 175.0(8) no
C5' C5 C6 C6' -7.3(1.4) no
C5 C5' O5" C5" -179.0(9) no
O5' C5' O5" C5" 0.1(1.5) no
C5"' C5" O5" C5' -179.0(1.0) no
C4 C7 C12 C11 177.6(5) no
C8 C7 C12 C11 0.2(9) no
C4 C7 C8 C9 -177.1(6) no
C12 C7 C8 C9 0.2(1.0) no
C7 C12 C11 C10 -0.2(1.0) no
C7 C12 C11 N2 179.3(6) no
C12 C11 C10 C9 -0.2(1.0) no
N2 C11 C10 C9 -179.7(6) no
C12 C11 N2 O1 -170.1(7) no
C12 C11 N2 O2 7.7(1.0) no
C10 C11 N2 O1 9.4(1.0) no
C10 C11 N2 O2 -172.8(7) no
C11 C10 C9 C8 0.6(1.0) no
C10 C9 C8 C7 -0.6(1.0) no
